data_7215301
loop_
_publ_author_name
'Cui, Ke-Hui'
'Yao, Shi-Yan'
'Li, Hai-Qin'
'Li, Yan-Tao'
'Zhao, Hai-Ping'
'Jiang, Chun-Jie'
'Tian, Yun-Qi'

_publ_section_title
;
 Acentric and chiral four-connected metal--organic frameworks based on the
 racemic binaphthol-like chiral ligand of 4-(1-H(or
 methyl)-imidaozol-1-yl)benzoic acid
;
_journal_issue 10
_journal_name_full CrystEngComm
_journal_page_first 3432
_journal_paper_doi 10.1039/c0ce00789g
_journal_volume 13
_journal_year 2011
_chemical_formula_moiety 'C26 H29.5 Co N5 O6.25'
_chemical_formula_sum 'C26 H29.5 Co N5 O6.3'
_chemical_formula_weight 573.97
_chemical_name_systematic
;
?
;
_space_group_IT_number 90
_symmetry_cell_setting tetragonal
_symmetry_space_group_name_Hall 'P 4ab 2ab'
_symmetry_space_group_name_H-M 'P 4 21 2'
_atom_sites_solution_hydrogens geom
_atom_sites_solution_primary direct
_atom_sites_solution_secondary difmap
_audit_creation_method SHELXL-97
_cell_angle_alpha 90.00
_cell_angle_beta 90.00
_cell_angle_gamma 90.00
_cell_formula_units_Z 4
_cell_length_a 18.5718(9)
_cell_length_b 18.5718(9)
_cell_length_c 7.7776(8)
_cell_measurement_reflns_used 79
_cell_measurement_temperature 293(2)
_cell_measurement_theta_max 30.85
_cell_measurement_theta_min 1.52
_cell_volume 2682.6(3)
_computing_cell_refinement 'SAINT (Bruker, 1999)'
_computing_data_collection 'SMART (Bruker, 1997)'
_computing_data_reduction SAINT
_computing_structure_refinement 'SHELXL-97 (Sheldrick, 1997)'
_computing_structure_solution 'SHELXS-97 (Sheldrick, 1997)'
_diffrn_ambient_temperature 293(2)
_diffrn_measured_fraction_theta_full 0.999
_diffrn_measured_fraction_theta_max 0.999
_diffrn_measurement_device_type 'CCD area detector'
_diffrn_measurement_method 'omega scans'
_diffrn_radiation_monochromator graphite
_diffrn_radiation_source 'fine-focus sealed tube'
_diffrn_radiation_type MoK\a
_diffrn_radiation_wavelength 0.71073
_diffrn_reflns_av_R_equivalents 0.0503
_diffrn_reflns_av_sigmaI/netI 0.0326
_diffrn_reflns_limit_h_max 20
_diffrn_reflns_limit_h_min -21
_diffrn_reflns_limit_k_max 17
_diffrn_reflns_limit_k_min -21
_diffrn_reflns_limit_l_max 8
_diffrn_reflns_limit_l_min -8
_diffrn_reflns_number 12408
_diffrn_reflns_theta_full 24.06
_diffrn_reflns_theta_max 24.06
_diffrn_reflns_theta_min 2.19
_diffrn_standards_interval_time '10 Sec.'
_exptl_absorpt_coefficient_mu 0.691
_exptl_absorpt_correction_T_max 0.94
_exptl_absorpt_correction_T_min 0.85
_exptl_absorpt_correction_type multi-scan
_exptl_absorpt_process_details '(SADABS; Bruker, 2000)'
_exptl_crystal_colour pink
_exptl_crystal_density_diffrn 1.421
_exptl_crystal_density_method 'not measured'
_exptl_crystal_description block
_exptl_crystal_F_000 1195
_exptl_crystal_size_max 0.24
_exptl_crystal_size_mid 0.18
_exptl_crystal_size_min 0.10
_refine_diff_density_max 1.105
_refine_diff_density_min -0.470
_refine_diff_density_rms 0.169
_refine_ls_abs_structure_details 'Flack H D (1983), Acta Cryst. A39, 876-881'
_refine_ls_abs_structure_Flack 0.47(3)
_refine_ls_extinction_coef 0.0100(18)
_refine_ls_extinction_expression Fc^*^=kFc[1+0.001xFc^2^\l^3^/sin(2\q)]^-1/4^
_refine_ls_extinction_method SHELXL
_refine_ls_goodness_of_fit_ref 1.074
_refine_ls_hydrogen_treatment constr
_refine_ls_matrix_type full
_refine_ls_number_parameters 142
_refine_ls_number_reflns 2128
_refine_ls_number_restraints 0
_refine_ls_restrained_S_all 1.074
_refine_ls_R_factor_all 0.0574
_refine_ls_R_factor_gt 0.0509
_refine_ls_shift/su_max 0.000
_refine_ls_shift/su_mean 0.000
_refine_ls_structure_factor_coef Fsqd
_refine_ls_weighting_details 'calc w=1/[\s^2^(Fo^2^)+(0.0880P)^2^+0.0000P] where P=(Fo^2^+2Fc^2^)/3'
_refine_ls_weighting_scheme calc
_refine_ls_wR_factor_gt 0.1275
_refine_ls_wR_factor_ref 0.1315
_reflns_number_gt 1839
_reflns_number_total 2128
_reflns_threshold_expression >2sigma(I)
_cod_data_source_file c0ce00789g.txt
_cod_data_source_block 5
_cod_depositor_comments
;
The following automatic conversions were performed:

'_symmetry_cell_setting' value 'Tetragonal' changed to 'tetragonal'
according to
/usr/data/users/saulius/automatic-downloads/retrospective/RSC/lib/dictionaries/cif_core.dic
dictionary named 'cif_core.dic' version 2.4.2 from
2011-04-26.

'_exptl_absorpt_correction_type' value 'MULTI-SCAN'
changed to 'multi-scan' according to
/usr/data/users/saulius/automatic-downloads/retrospective/RSC/lib/dictionaries/cif_core.dic
dictionary named 'cif_core.dic' version 2.4.2 from 2011-04-26.

Automatic conversion script
Id: cif_fix_values 2281 2013-09-26 08:29:07Z andrius 
;
_cod_original_sg_symbol_H-M P42(1)2
_cod_database_code 7215301

loop_
_symmetry_equiv_pos_as_xyz
'x, y, z'
'-x, -y, z'
'-y+1/2, x+1/2, z'
'y+1/2, -x+1/2, z'
'-x+1/2, y+1/2, -z'
'x+1/2, -y+1/2, -z'
'y, x, -z'
'-y, -x, -z'

loop_
_atom_site_label
_atom_site_type_symbol
_atom_site_fract_x
_atom_site_fract_y
_atom_site_fract_z
_atom_site_U_iso_or_equiv
_atom_site_adp_type
_atom_site_occupancy
_atom_site_symmetry_multiplicity
_atom_site_calc_flag
_atom_site_refinement_flags
Co1 Co 0.27655(2) 0.27655(2) 0.5000 0.0363(3) Uani 1 2 d S
C1 C -0.1223(3) 0.2314(2) -0.2832(6) 0.0544(12) Uani 1 1 d .
C2 C -0.0704(2) 0.2459(2) -0.1385(5) 0.0471(12) Uani 1 1 d .
C3 C -0.0942(2) 0.2484(2) 0.0308(6) 0.0537(12) Uani 1 1 d .
H3A H -0.1427 0.2405 0.0541 0.064 Uiso 1 1 calc R
C4 C 0.0017(3) 0.2567(3) -0.1688(6) 0.0595(13) Uani 1 1 d .
H4A H 0.0189 0.2535 -0.2809 0.071 Uiso 1 1 calc R
C5 C -0.0479(2) 0.2622(3) 0.1648(6) 0.0527(12) Uani 1 1 d .
H5A H -0.0647 0.2635 0.2774 0.063 Uiso 1 1 calc R
C6 C 0.0492(2) 0.2720(3) -0.0376(6) 0.0621(13) Uani 1 1 d .
H6A H 0.0975 0.2808 -0.0619 0.075 Uiso 1 1 calc R
C7 C 0.0251(2) 0.2743(3) 0.1290(6) 0.0503(11) Uani 1 1 d .
C8 C 0.0645(2) 0.3475(2) 0.3807(6) 0.0521(11) Uani 1 1 d .
H8A H 0.0256 0.3789 0.3872 0.063 Uiso 1 1 calc R
C9 C 0.1347(2) 0.2561(2) 0.3055(5) 0.0486(10) Uani 1 1 d .
C10 C 0.1607(3) 0.1895(3) 0.2285(7) 0.089(2) Uani 1 1 d .
H10A H 0.1278 0.1741 0.1408 0.134 Uiso 1 1 calc R
H10B H 0.1643 0.1529 0.3155 0.134 Uiso 1 1 calc R
H10C H 0.2073 0.1975 0.1786 0.134 Uiso 1 1 calc R
C11 C 0.1239(2) 0.3486(2) 0.4795(6) 0.0522(11) Uani 1 1 d .
H11A H 0.1336 0.3823 0.5650 0.063 Uiso 1 1 calc R
N1 N 0.07237(18) 0.2903(2) 0.2670(4) 0.0469(9) Uani 1 1 d .
N2 N 0.16909(16) 0.29086(16) 0.4331(4) 0.0416(8) Uani 1 1 d .
O1 O -0.10164(18) 0.22058(18) -0.4322(4) 0.0657(9) Uani 1 1 d .
O2 O -0.18908(19) 0.23509(18) -0.2484(4) 0.0646(9) Uani 1 1 d .

loop_
_atom_site_aniso_label
_atom_site_aniso_U_11
_atom_site_aniso_U_22
_atom_site_aniso_U_33
_atom_site_aniso_U_23
_atom_site_aniso_U_13
_atom_site_aniso_U_12
Co1 0.0410(3) 0.0410(3) 0.0269(4) 0.0003(3) -0.0003(3) 0.0037(3)
C1 0.072(3) 0.045(3) 0.046(3) 0.013(2) -0.014(2) -0.010(2)
C2 0.049(2) 0.062(3) 0.031(2) 0.0060(19) -0.008(2) -0.008(2)
C3 0.048(2) 0.071(3) 0.042(3) 0.003(2) -0.0004(19) -0.008(2)
C4 0.065(3) 0.084(4) 0.030(2) 0.002(2) 0.010(2) -0.001(3)
C5 0.040(2) 0.086(3) 0.033(2) -0.001(2) -0.0044(18) -0.001(2)
C6 0.036(2) 0.107(4) 0.043(3) -0.005(3) -0.0011(18) -0.008(2)
C7 0.041(2) 0.067(3) 0.042(2) -0.006(3) -0.0051(18) -0.003(2)
C8 0.039(2) 0.068(3) 0.049(3) -0.011(2) -0.002(2) 0.003(2)
C9 0.049(2) 0.053(3) 0.044(2) -0.0106(19) -0.0058(19) 0.007(2)
C10 0.098(4) 0.089(4) 0.080(4) -0.046(3) -0.043(3) 0.031(3)
C11 0.042(2) 0.060(2) 0.054(3) -0.016(2) 0.000(2) 0.0038(18)
N1 0.0391(18) 0.063(2) 0.0382(19) -0.0055(18) -0.0031(15) -0.0009(16)
N2 0.0443(17) 0.0461(19) 0.0343(17) -0.0064(14) -0.0033(14) 0.0055(15)
O1 0.083(2) 0.075(2) 0.0395(18) -0.0062(16) -0.0134(16) 0.0072(19)
O2 0.060(2) 0.082(2) 0.0517(19) 0.0189(17) -0.0176(16) -0.0218(17)

loop_
_atom_type_symbol
_atom_type_description
_atom_type_scat_dispersion_real
_atom_type_scat_dispersion_imag
_atom_type_scat_source
C C 0.0033 0.0016 'International Tables Vol C Tables 4.2.6.8 and 6.1.1.4'
H H 0.0000 0.0000 'International Tables Vol C Tables 4.2.6.8 and 6.1.1.4'
N N 0.0061 0.0033 'International Tables Vol C Tables 4.2.6.8 and 6.1.1.4'
O O 0.0106 0.0060 'International Tables Vol C Tables 4.2.6.8 and 6.1.1.4'
Co Co 0.3494 0.9721 'International Tables Vol C Tables 4.2.6.8 and 6.1.1.4'

loop_
_geom_angle_atom_site_label_1
_geom_angle_atom_site_label_2
_geom_angle_atom_site_label_3
_geom_angle
_geom_angle_site_symmetry_1
_geom_angle_site_symmetry_3
O2 Co1 O2 163.4(2) 3_556 6
O2 Co1 N2 95.55(13) 3_556 .
O2 Co1 N2 94.18(13) 6 .
O2 Co1 N2 94.18(13) 3_556 7_556
O2 Co1 N2 95.55(13) 6 7_556
N2 Co1 N2 107.93(18) . 7_556
O2 Co1 O1 59.17(13) 3_556 3_556
O2 Co1 O1 108.02(13) 6 3_556
N2 Co1 O1 87.39(12) . 3_556
N2 Co1 O1 151.01(12) 7_556 3_556
O2 Co1 O1 108.02(13) 3_556 6
O2 Co1 O1 59.17(13) 6 6
N2 Co1 O1 151.01(12) . 6
N2 Co1 O1 87.39(12) 7_556 6
O1 Co1 O1 90.39(17) 3_556 6
O1 C1 O2 120.7(4) . .
O1 C1 C2 122.1(4) . .
O2 C1 C2 117.1(4) . .
C4 C2 C3 117.9(4) . .
C4 C2 C1 121.4(4) . .
C3 C2 C1 120.7(4) . .
C5 C3 C2 121.7(4) . .
C5 C3 H3A 119.2 . .
C2 C3 H3A 119.2 . .
C2 C4 C6 121.8(4) . .
C2 C4 H4A 119.1 . .
C6 C4 H4A 119.1 . .
C3 C5 C7 118.9(4) . .
C3 C5 H5A 120.5 . .
C7 C5 H5A 120.5 . .
C7 C6 C4 119.7(4) . .
C7 C6 H6A 120.1 . .
C4 C6 H6A 120.1 . .
C6 C7 C5 119.9(4) . .
C6 C7 N1 121.2(4) . .
C5 C7 N1 118.8(4) . .
C11 C8 N1 106.8(4) . .
C11 C8 H8A 126.6 . .
N1 C8 H8A 126.6 . .
N2 C9 N1 110.1(4) . .
N2 C9 C10 123.6(4) . .
N1 C9 C10 126.3(4) . .
C9 C10 H10A 109.5 . .
C9 C10 H10B 109.5 . .
H10A C10 H10B 109.5 . .
C9 C10 H10C 109.5 . .
H10A C10 H10C 109.5 . .
H10B C10 H10C 109.5 . .
C8 C11 N2 109.3(4) . .
C8 C11 H11A 125.4 . .
N2 C11 H11A 125.4 . .
C9 N1 C8 107.9(3) . .
C9 N1 C7 126.8(4) . .
C8 N1 C7 125.2(4) . .
C9 N2 C11 105.7(3) . .
C9 N2 Co1 125.4(3) . .
C11 N2 Co1 127.2(2) . .
C1 O1 Co1 84.7(3) . 4_454
C1 O2 Co1 95.4(3) . 4_454

loop_
_geom_bond_atom_site_label_1
_geom_bond_atom_site_label_2
_geom_bond_distance
_geom_bond_site_symmetry_2
Co1 O2 2.070(3) 3_556
Co1 O2 2.070(3) 6
Co1 N2 2.080(3) .
Co1 N2 2.080(3) 7_556
Co1 O1 2.323(3) 3_556
Co1 O1 2.323(3) 6
C1 O1 1.237(5) .
C1 O2 1.272(6) .
C1 C2 1.506(6) .
C2 C4 1.374(7) .
C2 C3 1.389(6) .
C3 C5 1.376(6) .
C3 H3A 0.9300 .
C4 C6 1.379(7) .
C4 H4A 0.9300 .
C5 C7 1.401(6) .
C5 H5A 0.9300 .
C6 C7 1.372(7) .
C6 H6A 0.9300 .
C7 N1 1.419(5) .
C8 C11 1.344(6) .
C8 N1 1.390(5) .
C8 H8A 0.9300 .
C9 N2 1.346(5) .
C9 N1 1.353(5) .
C9 C10 1.457(6) .
C10 H10A 0.9600 .
C10 H10B 0.9600 .
C10 H10C 0.9600 .
C11 N2 1.409(5) .
C11 H11A 0.9300 .
O1 Co1 2.323(3) 4_454
O2 Co1 2.070(3) 4_454

loop_
_geom_torsion_atom_site_label_1
_geom_torsion_atom_site_label_2
_geom_torsion_atom_site_label_3
_geom_torsion_atom_site_label_4
_geom_torsion
_geom_torsion_site_symmetry_1
_geom_torsion_site_symmetry_4
O1 C1 C2 C4 8.2(7) . .
O2 C1 C2 C4 -167.6(4) . .
O1 C1 C2 C3 -171.3(4) . .
O2 C1 C2 C3 12.8(6) . .
C4 C2 C3 C5 1.0(7) . .
C1 C2 C3 C5 -179.4(4) . .
C3 C2 C4 C6 -2.3(8) . .
C1 C2 C4 C6 178.1(5) . .
C2 C3 C5 C7 0.2(8) . .
C2 C4 C6 C7 2.3(9) . .
C4 C6 C7 C5 -1.0(9) . .
C4 C6 C7 N1 -179.7(5) . .
C3 C5 C7 C6 -0.3(8) . .
C3 C5 C7 N1 178.5(4) . .
N1 C8 C11 N2 -1.8(5) . .
N2 C9 N1 C8 -3.1(5) . .
C10 C9 N1 C8 174.2(5) . .
N2 C9 N1 C7 173.2(4) . .
C10 C9 N1 C7 -9.5(8) . .
C11 C8 N1 C9 3.0(5) . .
C11 C8 N1 C7 -173.4(4) . .
C6 C7 N1 C9 -54.6(7) . .
C5 C7 N1 C9 126.6(5) . .
C6 C7 N1 C8 121.0(6) . .
C5 C7 N1 C8 -57.7(7) . .
N1 C9 N2 C11 2.0(5) . .
C10 C9 N2 C11 -175.4(5) . .
N1 C9 N2 Co1 -164.2(3) . .
C10 C9 N2 Co1 18.4(7) . .
C8 C11 N2 C9 -0.1(5) . .
C8 C11 N2 Co1 165.8(3) . .
O2 Co1 N2 C9 -155.7(3) 3_556 .
O2 Co1 N2 C9 37.7(4) 6 .
N2 Co1 N2 C9 -59.5(3) 7_556 .
O1 Co1 N2 C9 145.6(3) 3_556 .
O1 Co1 N2 C9 59.5(5) 6 .
O2 Co1 N2 C11 41.1(4) 3_556 .
O2 Co1 N2 C11 -125.5(3) 6 .
N2 Co1 N2 C11 137.3(4) 7_556 .
O1 Co1 N2 C11 -17.6(3) 3_556 .
O1 Co1 N2 C11 -103.7(4) 6 .
O2 C1 O1 Co1 2.5(4) . 4_454
C2 C1 O1 Co1 -173.2(4) . 4_454
O1 C1 O2 Co1 -2.8(5) . 4_454
C2 C1 O2 Co1 173.1(3) . 4_454
